data_7237096
loop_
_publ_author_name
'Huang, Wei'
'Li, Yujie'
'Yong, Juan'
'Liu, Yang'
'Wu, Dayu'

_publ_section_title
;
 Hydrazone-based cobalt complexes toward multielectron redox and spin
 crossover
;
_journal_issue 31
_journal_name_full 'RSC Advances'
_journal_page_first 17159
_journal_paper_doi 10.1039/C8RA02963F
_journal_volume 8
_journal_year 2018
_chemical_formula_sum 'C25 H24 Cl2 Co N12 O14'
_chemical_formula_weight 846.39
_space_group_crystal_system monoclinic
_space_group_IT_number 14
_space_group_name_Hall '-P 2ybc'
_space_group_name_H-M_alt 'P 1 21/c 1'
_atom_sites_solution_hydrogens geom
_audit_creation_method SHELXL-2014/6
_audit_update_record
;
2017-08-31 deposited with the CCDC.
2018-04-19 downloaded from the CCDC.
;
_cell_angle_alpha 90
_cell_angle_beta 128.37(2)
_cell_angle_gamma 90
_cell_formula_units_Z 4
_cell_length_a 14.286(8)
_cell_length_b 13.218(7)
_cell_length_c 23.014(9)
_cell_measurement_reflns_used 8876
_cell_measurement_temperature 123(2)
_cell_measurement_theta_max 30.08
_cell_measurement_theta_min 0.21
_cell_volume 3407(3)
_computing_cell_refinement 'Bruker SMART'
_computing_data_collection 'Bruker SMART'
_computing_data_reduction 'Bruker SAINT'
_computing_molecular_graphics 'Bruker SHELXTL'
_computing_publication_material 'Bruker SHELXTL'
_computing_structure_refinement 'SHELXL-2014/6 (Sheldrick, 2014)'
_computing_structure_solution 'Bruker SHELXTL'
_diffrn_ambient_temperature 123(2)
_diffrn_measured_fraction_theta_full 0.954
_diffrn_measured_fraction_theta_max 0.980
_diffrn_measurement_device_type 'CCD area detector'
_diffrn_measurement_method 'phi and omega scans'
_diffrn_radiation_type MoK\a
_diffrn_radiation_wavelength 0.71073
_diffrn_reflns_av_R_equivalents 0.1142
_diffrn_reflns_av_unetI/netI 0.1441
_diffrn_reflns_Laue_measured_fraction_full 0.954
_diffrn_reflns_Laue_measured_fraction_max 0.980
_diffrn_reflns_limit_h_max 16
_diffrn_reflns_limit_h_min -16
_diffrn_reflns_limit_k_max 15
_diffrn_reflns_limit_k_min -15
_diffrn_reflns_limit_l_max 24
_diffrn_reflns_limit_l_min -27
_diffrn_reflns_number 15094
_diffrn_reflns_point_group_measured_fraction_full 0.954
_diffrn_reflns_point_group_measured_fraction_max 0.980
_diffrn_reflns_theta_full 25.242
_diffrn_reflns_theta_max 24.997
_diffrn_reflns_theta_min 1.818
_exptl_absorpt_coefficient_mu 0.747
_exptl_crystal_colour dark-green
_exptl_crystal_density_diffrn 1.650
_exptl_crystal_description block
_exptl_crystal_F_000 1724
_exptl_crystal_size_max 0.25
_exptl_crystal_size_mid 0.20
_exptl_crystal_size_min 0.18
_refine_diff_density_max 1.596
_refine_diff_density_min -0.974
_refine_diff_density_rms 0.153
_refine_ls_extinction_method none
_refine_ls_goodness_of_fit_ref 1.250
_refine_ls_hydrogen_treatment constr
_refine_ls_matrix_type full
_refine_ls_number_parameters 485
_refine_ls_number_reflns 5878
_refine_ls_number_restraints 320
_refine_ls_restrained_S_all 1.353
_refine_ls_R_factor_all 0.2278
_refine_ls_R_factor_gt 0.1234
_refine_ls_shift/su_max 0.000
_refine_ls_shift/su_mean 0.000
_refine_ls_structure_factor_coef Fsqd
_refine_ls_weighting_details 'w=1/[\s^2^(Fo^2^)+(0.1420P)^2^+0.1296P] where P=(Fo^2^+2Fc^2^)/3'
_refine_ls_weighting_scheme calc
_refine_ls_wR_factor_gt 0.3048
_refine_ls_wR_factor_ref 0.3605
_reflns_Friedel_coverage 0.000
_reflns_number_gt 2476
_reflns_number_total 5878
_reflns_threshold_expression 'I > 2\s(I)'
_cod_data_source_file c8ra02963f2.cif
_cod_data_source_block 2
_cod_original_sg_symbol_H-M 'P 21/c'
_cod_database_code 7237096
_shelx_space_group_comment
;
The symmetry employed for this shelxl refinement is uniquely defined
by the following loop, which should always be used as a source of
symmetry information in preference to the above space-group names.
They are only intended as comments.
;
_shelx_estimated_absorpt_t_min 0.828
_shelx_estimated_absorpt_t_max 0.921
_shelxl_version_number 2014/6

loop_
_space_group_symop_operation_xyz
'x, y, z'
'-x, y+1/2, -z+1/2'
'-x, -y, -z'
'x, -y-1/2, z-1/2'

loop_
_atom_site_label
_atom_site_type_symbol
_atom_site_fract_x
_atom_site_fract_y
_atom_site_fract_z
_atom_site_U_iso_or_equiv
_atom_site_adp_type
_atom_site_occupancy
_atom_site_site_symmetry_order
_atom_site_calc_flag
_atom_site_refinement_flags_posn
_atom_site_refinement_flags_adp
_atom_site_refinement_flags_occupancy
_atom_site_disorder_assembly
_atom_site_disorder_group
Co1 Co -0.29289(12) 0.14742(10) 0.20032(7) 0.0484(5) Uani 1 1 d . U . . .
C15 C -0.5271(15) -0.1048(11) 0.0662(8) 0.089(4) Uani 1 1 d . U . . .
H15A H -0.5181 -0.1743 0.0792 0.107 Uiso 1 1 calc R U . . .
C1 C -0.4669(13) 0.1459(12) 0.2247(8) 0.085(4) Uani 1 1 d . U . . .
H1 H -0.4348 0.0817 0.2471 0.102 Uiso 1 1 calc R U . . .
C2 C -0.5639(15) 0.1811(14) 0.2177(9) 0.107(5) Uani 1 1 d . U . . .
H2 H -0.5996 0.1383 0.2321 0.128 Uiso 1 1 calc R U . . .
C3 C -0.5565(17) 0.3279(14) 0.1727(10) 0.113(6) Uani 1 1 d . U . . .
H3 H -0.5806 0.3959 0.1569 0.136 Uiso 1 1 calc R U . . .
C4 C -0.4630(11) 0.2855(10) 0.1761(7) 0.063(3) Uani 1 1 d . U . . .
C5 C -0.4111(11) 0.3387(10) 0.1492(7) 0.073(4) Uani 1 1 d . U . . .
C6 C -0.4400(14) 0.4443(9) 0.1272(7) 0.093(5) Uani 1 1 d . U . . .
H6A H -0.4335 0.4827 0.1660 0.140 Uiso 1 1 calc R U . . .
H6B H -0.5217 0.4493 0.0807 0.140 Uiso 1 1 calc R U . . .
H6C H -0.3843 0.4720 0.1199 0.140 Uiso 1 1 calc R U . . .
C7 C -0.3445(12) 0.3649(9) 0.0614(6) 0.072(4) Uani 1 1 d . U . . .
H7A H -0.4232 0.3840 0.0462 0.109 Uiso 1 1 calc R U . . .
H7B H -0.3536 0.3344 0.0194 0.109 Uiso 1 1 calc R U . . .
H7C H -0.2940 0.4252 0.0780 0.109 Uiso 1 1 calc R U . . .
C8 C -0.1950(10) 0.2238(8) 0.1449(6) 0.055(3) Uani 1 1 d . U . . .
C9 C -0.1226(12) 0.2343(9) 0.1289(7) 0.073(4) Uani 1 1 d . U . . .
H9 H -0.1324 0.2906 0.0999 0.088 Uiso 1 1 calc R U . . .
C10 C -0.0266(11) 0.1619(10) 0.1545(7) 0.072(4) Uani 1 1 d . U . . .
H10 H 0.0244 0.1706 0.1415 0.086 Uiso 1 1 calc R U . . .
C11 C -0.0117(11) 0.0851(9) 0.1954(6) 0.061(3) Uani 1 1 d . U . . .
C12 C -0.0846(10) 0.0751(8) 0.2083(5) 0.054(3) Uani 1 1 d . U . . .
H12 H -0.0786 0.0174 0.2350 0.065 Uiso 1 1 calc R U . . .
C13 C -0.5536(10) 0.0845(9) 0.0356(6) 0.066(3) Uani 1 1 d . U . . .
H13 H -0.5700 0.1537 0.0215 0.079 Uiso 1 1 calc R U . . .
C14 C -0.6449(14) 0.0067(15) -0.0178(9) 0.096(5) Uani 1 1 d . U . . .
H14 H -0.7167 0.0269 -0.0641 0.115 Uiso 1 1 calc R U . . .
C16 C -0.4264(10) -0.0377(9) 0.1258(6) 0.060(3) Uani 1 1 d D U . . .
C17 C -0.3218(11) -0.0644(9) 0.1989(6) 0.069(3) Uani 1 1 d D U . . .
C18 C -0.2821(17) -0.1708(9) 0.2225(8) 0.111(6) Uani 1 1 d . U . . .
H18A H -0.1997 -0.1714 0.2686 0.167 Uiso 1 1 calc R U . . .
H18B H -0.2864 -0.2069 0.1838 0.167 Uiso 1 1 calc R U . . .
H18C H -0.3342 -0.2041 0.2309 0.167 Uiso 1 1 calc R U . . .
C19 C -0.1549(15) -0.0729(10) 0.3645(8) 0.091(5) Uani 1 1 d . U . . .
H19A H -0.0929 -0.1241 0.3818 0.137 Uiso 1 1 calc R U . . .
H19B H -0.2335 -0.1054 0.3339 0.137 Uiso 1 1 calc R U . . .
H19C H -0.1418 -0.0405 0.4073 0.137 Uiso 1 1 calc R U . . .
C20 C -0.0810(10) 0.0882(8) 0.3601(6) 0.054(3) Uani 1 1 d . U . . .
C21 C 0.0300(10) 0.0869(8) 0.4358(6) 0.056(3) Uani 1 1 d . U . . .
H21 H 0.0570 0.0241 0.4614 0.067 Uiso 1 1 calc R U . . .
C22 C 0.0964(11) 0.1699(9) 0.4714(7) 0.065(3) Uani 1 1 d . U . . .
H22 H 0.1679 0.1676 0.5211 0.078 Uiso 1 1 calc R U . . .
C23 C 0.0519(10) 0.2626(7) 0.4291(6) 0.050(3) Uani 1 1 d . U . . .
C24 C -0.0568(10) 0.2566(7) 0.3539(6) 0.054(3) Uani 1 1 d . U . . .
H24 H -0.0840 0.3181 0.3266 0.065 Uiso 1 1 calc R U . . .
N1 N -0.4188(10) 0.1949(9) 0.2027(5) 0.074(3) Uani 1 1 d . U . . .
N2 N -0.6100(12) 0.2729(11) 0.1914(8) 0.102(4) Uani 1 1 d . U . . .
N3 N -0.3374(8) 0.2734(7) 0.1517(5) 0.057(2) Uani 1 1 d . U . . .
N4 N -0.2887(8) 0.2917(6) 0.1223(5) 0.058(2) Uani 1 1 d . U . . .
N5 N -0.1754(8) 0.1467(6) 0.1844(4) 0.054(2) Uani 1 1 d . U . . .
N6 N 0.0889(12) 0.0095(11) 0.2239(7) 0.085(4) Uani 1 1 d . U . . .
N7 N -0.4435(8) 0.0597(7) 0.1066(5) 0.058(2) Uani 1 1 d . U . . .
N8 N -0.6247(12) -0.0834(11) -0.0003(7) 0.094(4) Uani 1 1 d . U . . .
N9 N -0.2555(8) 0.0115(6) 0.2441(5) 0.054(2) Uani 1 1 d . U . . .
N10 N -0.1494(8) 0.0016(6) 0.3217(5) 0.058(2) Uani 1 1 d . U . . .
N11 N -0.1257(7) 0.1729(6) 0.3171(4) 0.044(2) Uani 1 1 d . U . . .
N12 N 0.1237(10) 0.3492(8) 0.4663(6) 0.066(3) Uani 1 1 d . U . . .
Cl1 Cl -0.2672(3) 0.1435(2) 0.42762(17) 0.0752(10) Uani 1 1 d D U . . .
Cl2 Cl 0.2526(3) 0.1776(3) 0.40019(18) 0.0763(10) Uani 1 1 d D U . . .
O1 O 0.0933(10) -0.0654(9) 0.2521(6) 0.107(4) Uani 1 1 d . U . . .
O2 O 0.1621(11) 0.0223(9) 0.2137(7) 0.116(4) Uani 1 1 d . U . . .
O3 O 0.2298(10) 0.3518(7) 0.5323(5) 0.099(3) Uani 1 1 d . U . . .
O4 O 0.0821(9) 0.4278(7) 0.4260(5) 0.089(3) Uani 1 1 d . U . . .
O5 O -0.1507(9) 0.1514(10) 0.5030(5) 0.099(5) Uani 0.726(16) 1 d D U P A 1
O5A O -0.3995(10) 0.139(4) 0.384(2) 0.19(3) Uiso 0.274(16) 1 d D . P A 2
O6 O -0.3690(11) 0.1971(12) 0.4142(8) 0.111(6) Uani 0.726(16) 1 d D U P A 1
O6A O -0.226(5) 0.2502(17) 0.443(3) 0.48(9) Uiso 0.274(16) 1 d D . P A 2
O7 O -0.2978(13) 0.0390(6) 0.4037(7) 0.115(6) Uani 0.726(16) 1 d D U P A 1
O7A O -0.235(5) 0.092(5) 0.385(2) 0.29(5) Uiso 0.274(16) 1 d D . P A 2
O8 O -0.2442(11) 0.1985(9) 0.3820(6) 0.099(5) Uani 0.726(16) 1 d D U P A 1
O8A O -0.212(4) 0.088(3) 0.4986(15) 0.132(18) Uiso 0.274(16) 1 d D . P A 2
C25 C 0.185(2) 0.5782(16) 0.5785(12) 0.146(7) Uiso 1 1 d D . . . .
O13 O 0.310(2) 0.565(2) 0.6385(14) 0.302(12) Uiso 1 1 d D . . . .
O1W O 0.042(4) 0.333(3) 0.548(2) 0.416(19) Uiso 1 1 d . . . . .
O12 O 0.1569(8) 0.1010(7) 0.3694(5) 0.104(3) Uiso 1 1 d D . . . .
O9 O 0.3303(12) 0.1727(12) 0.4832(4) 0.105(7) Uiso 0.726(16) 1 d D . P A 1
O10 O 0.3372(9) 0.1514(8) 0.3874(6) 0.071(4) Uiso 0.726(16) 1 d D . P A 1
O11 O 0.2034(13) 0.2801(7) 0.3729(8) 0.097(5) Uiso 0.726(16) 1 d D . P A 1
O12A O 0.1517(17) 0.2442(17) 0.3477(10) 0.051(8) Uiso 0.274(16) 1 d D . P A 2
O11A O 0.332(2) 0.207(2) 0.4766(7) 0.051(9) Uiso 0.274(16) 1 d D . P A 2
O9A O 0.292(4) 0.109(4) 0.3701(17) 0.17(2) Uiso 0.274(16) 1 d D . P A 2

loop_
_atom_site_aniso_label
_atom_site_aniso_U_11
_atom_site_aniso_U_22
_atom_site_aniso_U_33
_atom_site_aniso_U_23
_atom_site_aniso_U_13
_atom_site_aniso_U_12
Co1 0.0412(9) 0.0541(9) 0.0388(9) -0.0046(6) 0.0192(7) 0.0037(6)
C15 0.111(11) 0.111(10) 0.051(8) -0.034(7) 0.052(8) -0.045(8)
C1 0.067(8) 0.138(11) 0.079(9) 0.014(7) 0.060(8) 0.018(8)
C2 0.091(10) 0.120(11) 0.118(12) 0.014(9) 0.069(9) 0.029(9)
C3 0.118(12) 0.123(12) 0.115(12) 0.016(9) 0.080(10) 0.054(10)
C4 0.055(7) 0.074(8) 0.059(7) -0.014(6) 0.036(6) 0.000(6)
C5 0.046(7) 0.083(8) 0.059(8) -0.009(6) 0.017(6) 0.013(6)
C6 0.120(12) 0.048(7) 0.080(9) 0.010(6) 0.046(9) 0.032(7)
C7 0.081(9) 0.082(9) 0.057(8) 0.016(6) 0.044(7) 0.002(7)
C8 0.056(7) 0.061(7) 0.037(6) -0.004(5) 0.023(6) -0.002(5)
C9 0.080(9) 0.072(8) 0.051(7) -0.008(5) 0.033(7) -0.013(7)
C10 0.058(8) 0.085(9) 0.073(8) -0.017(7) 0.041(7) -0.003(6)
C11 0.061(8) 0.069(7) 0.049(7) -0.010(5) 0.032(6) 0.005(6)
C12 0.039(7) 0.064(7) 0.034(6) -0.006(4) 0.011(5) -0.002(5)
C13 0.056(8) 0.080(8) 0.051(7) -0.022(5) 0.028(6) -0.010(6)
C14 0.067(9) 0.151(13) 0.081(9) -0.028(9) 0.052(8) -0.011(9)
C16 0.066(8) 0.067(7) 0.076(8) -0.027(6) 0.058(7) -0.027(6)
C17 0.097(9) 0.067(7) 0.062(8) -0.019(6) 0.058(7) -0.017(6)
C18 0.216(18) 0.058(8) 0.083(10) -0.006(6) 0.104(12) -0.025(9)
C19 0.137(13) 0.089(10) 0.088(10) 0.008(7) 0.091(10) -0.010(9)
C20 0.053(7) 0.050(6) 0.069(7) 0.009(5) 0.043(6) 0.006(5)
C21 0.055(7) 0.056(6) 0.055(7) 0.018(5) 0.033(6) -0.001(5)
C22 0.057(7) 0.093(8) 0.047(7) 0.012(6) 0.033(6) 0.008(6)
C23 0.064(7) 0.046(6) 0.038(6) 0.000(4) 0.030(5) -0.001(5)
C24 0.069(7) 0.043(6) 0.047(6) 0.003(4) 0.034(6) 0.006(5)
N1 0.073(7) 0.094(7) 0.048(6) -0.001(5) 0.035(6) 0.030(6)
N2 0.114(10) 0.118(10) 0.113(9) 0.015(7) 0.090(8) 0.029(8)
N3 0.054(6) 0.063(6) 0.044(5) -0.001(4) 0.026(5) 0.000(5)
N4 0.057(6) 0.046(5) 0.057(6) 0.002(4) 0.030(5) 0.002(4)
N5 0.059(6) 0.043(5) 0.032(5) -0.012(4) 0.015(4) -0.008(4)
N6 0.073(8) 0.106(9) 0.065(8) -0.021(6) 0.037(7) 0.014(7)
N7 0.058(6) 0.072(6) 0.056(6) -0.019(4) 0.042(5) -0.010(5)
N8 0.093(9) 0.113(9) 0.084(8) -0.034(7) 0.059(7) -0.055(7)
N9 0.047(5) 0.057(5) 0.062(6) -0.009(4) 0.035(5) -0.004(4)
N10 0.040(5) 0.056(5) 0.074(7) 0.008(4) 0.033(5) 0.000(4)
N11 0.053(5) 0.048(5) 0.039(5) 0.001(3) 0.032(4) 0.004(4)
N12 0.087(8) 0.067(6) 0.052(6) -0.012(5) 0.047(6) -0.010(5)
Cl1 0.078(2) 0.075(2) 0.060(2) -0.0035(14) 0.0364(19) 0.0003(16)
Cl2 0.064(2) 0.096(2) 0.065(2) -0.0089(16) 0.0384(18) -0.0007(17)
O1 0.117(9) 0.111(9) 0.095(8) -0.009(6) 0.066(7) 0.039(7)
O2 0.091(8) 0.145(10) 0.126(9) -0.030(7) 0.075(8) 0.009(7)
O3 0.124(8) 0.105(7) 0.045(5) -0.016(4) 0.041(6) -0.040(6)
O4 0.103(8) 0.078(6) 0.087(7) -0.028(5) 0.059(6) -0.024(5)
O5 0.067(9) 0.114(11) 0.058(8) -0.016(6) 0.011(7) 0.004(7)
O6 0.127(12) 0.158(14) 0.096(11) 0.027(9) 0.092(10) 0.068(10)
O7 0.161(14) 0.060(8) 0.114(12) -0.021(7) 0.080(11) -0.022(8)
O8 0.114(11) 0.119(11) 0.072(9) -0.015(7) 0.062(8) -0.041(8)

loop_
_atom_type_symbol
_atom_type_description
_atom_type_scat_dispersion_real
_atom_type_scat_dispersion_imag
_atom_type_scat_source
C C 0.0033 0.0016 'International Tables Vol C Tables 4.2.6.8 and 6.1.1.4'
H H 0.0000 0.0000 'International Tables Vol C Tables 4.2.6.8 and 6.1.1.4'
Cl Cl 0.1484 0.1585 'International Tables Vol C Tables 4.2.6.8 and 6.1.1.4'
Co Co 0.3494 0.9721 'International Tables Vol C Tables 4.2.6.8 and 6.1.1.4'
N N 0.0061 0.0033 'International Tables Vol C Tables 4.2.6.8 and 6.1.1.4'
O O 0.0106 0.0060 'International Tables Vol C Tables 4.2.6.8 and 6.1.1.4'

loop_
_geom_angle_atom_site_label_1
_geom_angle_atom_site_label_2
_geom_angle_atom_site_label_3
_geom_angle
N3 Co1 N5 84.5(4)
N3 Co1 N1 75.7(5)
N5 Co1 N1 160.1(5)
N3 Co1 N9 175.9(4)
N5 Co1 N9 95.9(4)
N1 Co1 N9 104.1(4)
N3 Co1 N7 96.9(4)
N5 Co1 N7 104.3(3)
N1 Co1 N7 80.7(4)
N9 Co1 N7 79.1(4)
N3 Co1 N11 107.1(3)
N5 Co1 N11 79.8(3)
N1 Co1 N11 103.5(3)
N9 Co1 N11 77.0(3)
N7 Co1 N11 156.0(3)
N8 C15 C16 131.0(14)
N8 C15 H15A 114.5
C16 C15 H15A 114.5
N1 C1 C2 122.8(16)
N1 C1 H1 118.6
C2 C1 H1 118.6
N2 C2 C1 122.7(17)
N2 C2 H2 118.6
C1 C2 H2 118.6
N2 C3 C4 119.4(15)
N2 C3 H3 120.3
C4 C3 H3 120.3
N1 C4 C3 123.7(14)
N1 C4 C5 115.2(11)
C3 C4 C5 121.1(14)
N3 C5 C4 105.9(11)
N3 C5 C6 132.9(14)
C4 C5 C6 121.2(12)
C5 C6 H6A 109.5
C5 C6 H6B 109.5
H6A C6 H6B 109.5
C5 C6 H6C 109.5
H6A C6 H6C 109.5
H6B C6 H6C 109.5
N4 C7 H7A 109.5
N4 C7 H7B 109.5
H7A C7 H7B 109.5
N4 C7 H7C 109.5
H7A C7 H7C 109.5
H7B C7 H7C 109.5
N5 C8 C9 115.2(12)
N5 C8 N4 120.5(11)
C9 C8 N4 124.4(11)
C8 C9 C10 121.8(12)
C8 C9 H9 119.1
C10 C9 H9 119.1
C11 C10 C9 119.4(12)
C11 C10 H10 120.3
C9 C10 H10 120.3
C12 C11 C10 117.6(12)
C12 C11 N6 121.9(13)
C10 C11 N6 120.5(13)
C11 C12 N5 122.3(11)
C11 C12 H12 118.8
N5 C12 H12 118.8
N7 C13 C14 123.6(12)
N7 C13 H13 118.2
C14 C13 H13 118.2
N8 C14 C13 118.9(15)
N8 C14 H14 120.5
C13 C14 H14 120.5
N7 C16 C17 117.9(9)
N7 C16 C15 112.9(11)
C17 C16 C15 129.0(11)
N9 C17 C16 116.7(10)
N9 C17 C18 120.2(11)
C16 C17 C18 122.9(11)
C17 C18 H18A 109.5
C17 C18 H18B 109.5
H18A C18 H18B 109.5
C17 C18 H18C 109.5
H18A C18 H18C 109.5
H18B C18 H18C 109.5
N10 C19 H19A 109.5
N10 C19 H19B 109.5
H19A C19 H19B 109.5
N10 C19 H19C 109.5
H19A C19 H19C 109.5
H19B C19 H19C 109.5
N11 C20 N10 112.5(10)
N11 C20 C21 123.4(9)
N10 C20 C21 124.0(9)
C22 C21 C20 123.5(10)
C22 C21 H21 118.3
C20 C21 H21 118.3
C21 C22 C23 115.6(11)
C21 C22 H22 122.2
C23 C22 H22 122.2
N12 C23 C24 127.4(9)
N12 C23 C22 115.3(10)
C24 C23 C22 117.3(9)
N11 C24 C23 127.8(9)
N11 C24 H24 116.1
C23 C24 H24 116.1
C1 N1 C4 115.6(12)
C1 N1 Co1 126.4(10)
C4 N1 Co1 117.9(10)
C3 N2 C2 115.5(14)
N4 N3 C5 122.5(11)
N4 N3 Co1 113.2(7)
C5 N3 Co1 124.3(10)
N3 N4 C8 113.2(9)
N3 N4 C7 119.1(10)
C8 N4 C7 126.7(10)
C8 N5 C12 123.7(11)
C8 N5 Co1 107.4(8)
C12 N5 Co1 128.8(8)
O1 N6 O2 118.0(14)
O1 N6 C11 120.5(15)
O2 N6 C11 121.3(15)
C16 N7 C13 116.4(9)
C16 N7 Co1 108.4(7)
C13 N7 Co1 135.0(7)
C14 N8 C15 116.9(13)
C17 N9 N10 125.7(9)
C17 N9 Co1 117.0(8)
N10 N9 Co1 117.0(6)
C20 N10 C19 116.2(10)
C20 N10 N9 118.9(8)
C19 N10 N9 116.4(9)
C20 N11 C24 112.4(9)
C20 N11 Co1 114.6(7)
C24 N11 Co1 133.0(6)
O4 N12 O3 120.1(10)
O4 N12 C23 112.6(10)
O3 N12 C23 126.8(10)
O7 Cl1 O6 110.7(8)
O7 Cl1 O8 110.3(7)
O6 Cl1 O8 104.0(7)
O7 Cl1 O5 111.5(7)
O6 Cl1 O5 117.2(7)
O8 Cl1 O5 102.4(7)
O6A Cl1 O7A 110.1(14)
O6A Cl1 O5A 110.5(14)
O7A Cl1 O5A 109.0(13)
O6A Cl1 O8A 110.7(14)
O7A Cl1 O8A 109.0(13)
O5A Cl1 O8A 107.4(13)
O11A Cl2 O9A 120.7(14)
O11A Cl2 O12A 118.3(11)
O9A Cl2 O12A 117.0(13)
O10 Cl2 O11 111.7(7)
O11A Cl2 O12 124.5(14)
O9A Cl2 O12 82(2)
O10 Cl2 O12 112.2(6)
O12A Cl2 O12 82.7(12)
O11 Cl2 O12 111.7(7)
O10 Cl2 O9 101.4(7)
O11 Cl2 O9 111.2(8)
O12 Cl2 O9 108.3(7)

loop_
_geom_bond_atom_site_label_1
_geom_bond_atom_site_label_2
_geom_bond_distance
Co1 N3 1.883(9)
Co1 N5 1.928(10)
Co1 N1 1.937(11)
Co1 N9 1.965(9)
Co1 N7 2.206(9)
Co1 N11 2.251(8)
C15 N8 1.311(18)
C15 C16 1.512(16)
C15 H15A 0.9500
C1 N1 1.257(16)
C1 C2 1.373(19)
C1 H1 0.9500
C2 N2 1.333(18)
C2 H2 0.9500
C3 N2 1.31(2)
C3 C4 1.405(19)
C3 H3 0.9500
C4 N1 1.315(15)
C4 C5 1.411(18)
C5 N3 1.335(14)
C5 C6 1.455(16)
C6 H6A 0.9800
C6 H6B 0.9800
C6 H6C 0.9800
C7 N4 1.466(13)
C7 H7A 0.9800
C7 H7B 0.9800
C7 H7C 0.9800
C8 N5 1.276(13)
C8 C9 1.303(16)
C8 N4 1.416(14)
C9 C10 1.463(17)
C9 H9 0.9500
C10 C11 1.310(16)
C10 H10 0.9500
C11 C12 1.254(15)
C11 N6 1.524(17)
C12 N5 1.412(13)
C12 H12 0.9500
C13 N7 1.435(14)
C13 C14 1.510(18)
C13 H13 0.9500
C14 N8 1.233(19)
C14 H14 0.9500
C16 N7 1.333(13)
C16 C17 1.437(9)
C17 N9 1.328(14)
C17 C18 1.487(17)
C18 H18A 0.9800
C18 H18B 0.9800
C18 H18C 0.9800
C19 N10 1.429(14)
C19 H19A 0.9800
C19 H19B 0.9800
C19 H19C 0.9800
C20 N11 1.363(12)
C20 N10 1.405(13)
C20 C21 1.456(15)
C21 C22 1.345(16)
C21 H21 0.9500
C22 C23 1.445(15)
C22 H22 0.9500
C23 N12 1.417(14)
C23 C24 1.441(14)
C24 N11 1.370(12)
C24 H24 0.9500
N3 N4 1.258(12)
N6 O1 1.164(15)
N6 O2 1.218(15)
N9 N10 1.464(13)
N12 O4 1.268(12)
N12 O3 1.322(13)
Cl1 O7 1.450(7)
Cl1 O6 1.468(7)
Cl1 O8 1.472(7)
Cl1 O5 1.485(7)
Cl1 O6A 1.486(10)
Cl1 O7A 1.491(10)
Cl1 O5A 1.494(10)
Cl1 O8A 1.496(10)
Cl2 O11A 1.434(9)
Cl2 O9A 1.442(9)
Cl2 O10 1.451(7)
Cl2 O12A 1.467(9)
Cl2 O11 1.475(8)
Cl2 O12 1.481(7)
Cl2 O9 1.501(8)
C25 O13 1.435(10)

loop_
_geom_torsion_atom_site_label_1
_geom_torsion_atom_site_label_2
_geom_torsion_atom_site_label_3
_geom_torsion_atom_site_label_4
_geom_torsion
N1 C1 C2 N2 -5(3)
N2 C3 C4 N1 -5(2)
N2 C3 C4 C5 173.4(15)
N1 C4 C5 N3 6.8(15)
C3 C4 C5 N3 -172.2(12)
N1 C4 C5 C6 -171.9(11)
C3 C4 C5 C6 9(2)
N5 C8 C9 C10 0.4(17)
N4 C8 C9 C10 179.4(10)
C8 C9 C10 C11 -1.0(18)
C9 C10 C11 C12 2.8(18)
C9 C10 C11 N6 -178.9(10)
C10 C11 C12 N5 -4.2(17)
N6 C11 C12 N5 177.6(9)
N7 C13 C14 N8 0(2)
N8 C15 C16 N7 2(2)
N8 C15 C16 C17 178.6(14)
N7 C16 C17 N9 5.9(16)
C15 C16 C17 N9 -170.7(11)
N7 C16 C17 C18 -169.6(11)
C15 C16 C17 C18 14(2)
N11 C20 C21 C22 2.8(17)
N10 C20 C21 C22 178.2(11)
C20 C21 C22 C23 -1.1(17)
C21 C22 C23 N12 -178.6(10)
C21 C22 C23 C24 -0.6(16)
N12 C23 C24 N11 178.8(10)
C22 C23 C24 N11 1.1(17)
C2 C1 N1 C4 4(2)
C2 C1 N1 Co1 -173.2(11)
C3 C4 N1 C1 1.0(19)
C5 C4 N1 C1 -178.0(12)
C3 C4 N1 Co1 178.3(11)
C5 C4 N1 Co1 -0.7(14)
C4 C3 N2 C2 5(2)
C1 C2 N2 C3 0(3)
C4 C5 N3 N4 170.1(10)
C6 C5 N3 N4 -11(2)
C4 C5 N3 Co1 -11.2(13)
C6 C5 N3 Co1 167.3(11)
N5 Co1 N3 N4 10.2(7)
N1 Co1 N3 N4 -172.2(8)
N7 Co1 N3 N4 -93.6(8)
N11 Co1 N3 N4 87.8(8)
N5 Co1 N3 C5 -168.6(9)
N1 Co1 N3 C5 9.0(9)
N7 Co1 N3 C5 87.6(9)
N11 Co1 N3 C5 -91.0(9)
C5 N3 N4 C8 167.0(9)
Co1 N3 N4 C8 -11.9(11)
C5 N3 N4 C7 -23.5(15)
Co1 N3 N4 C7 157.7(8)
N5 C8 N4 N3 7.3(14)
C9 C8 N4 N3 -171.6(11)
N5 C8 N4 C7 -161.3(10)
C9 C8 N4 C7 19.8(17)
C9 C8 N5 C12 -1.7(15)
N4 C8 N5 C12 179.3(8)
C9 C8 N5 Co1 -179.9(8)
N4 C8 N5 Co1 1.1(11)
C11 C12 N5 C8 3.9(16)
C11 C12 N5 Co1 -178.3(8)
C12 C11 N6 O1 8.0(19)
C10 C11 N6 O1 -170.2(13)
C12 C11 N6 O2 -176.8(12)
C10 C11 N6 O2 5.0(18)
C17 C16 N7 C13 -175.0(10)
C15 C16 N7 C13 2.1(14)
C17 C16 N7 Co1 0.9(12)
C15 C16 N7 Co1 178.0(8)
C14 C13 N7 C16 -3.0(16)
C14 C13 N7 Co1 -177.5(8)
C13 C14 N8 C15 4(2)
C16 C15 N8 C14 -5(2)
C16 C17 N9 N10 176.6(9)
C18 C17 N9 N10 -7.8(17)
C16 C17 N9 Co1 -10.4(14)
C18 C17 N9 Co1 165.2(9)
N11 C20 N10 C19 -147.2(10)
C21 C20 N10 C19 36.9(16)
N11 C20 N10 N9 -0.3(13)
C21 C20 N10 N9 -176.2(9)
C17 N9 N10 C20 172.9(10)
Co1 N9 N10 C20 0.0(12)
C17 N9 N10 C19 -40.2(15)
Co1 N9 N10 C19 146.9(8)
N10 C20 N11 C24 -178.1(9)
C21 C20 N11 C24 -2.2(14)
N10 C20 N11 Co1 0.4(11)
C21 C20 N11 Co1 176.3(8)
C23 C24 N11 C20 0.3(15)
C23 C24 N11 Co1 -177.8(8)
C24 C23 N12 O4 0.6(16)
C22 C23 N12 O4 178.3(10)
C24 C23 N12 O3 -171.9(11)
C22 C23 N12 O3 5.8(16)
